data_9005674
loop_
_publ_author_name
'Chukanov, N. V.'
'Pushcharovsky, D. Y.'
'Pasero, M.'
'Merlino, S.'
'Barinova, A. V.'
'Mockel, S.'
'Pekov, I. V.'
'Zadov, A. E.'
'Dubinchuk, V. T.'

_publ_section_title
;
 Larisaite, Na(H3O)(UO2)3(SeO3)2O2*4H2O, a new uranyl selenite mineral
 from Repete mine, San Juan County, Utah, U.S.A.
;
_journal_name_full 'European Journal of Mineralogy'
_journal_page_first 367
_journal_page_last 374
_journal_paper_doi 10.1127/0935-1221/2004/0016-0367
_journal_volume 16
_journal_year 2004
_chemical_compound_source 'Repete mine, San Juan County, Utah, USA'
_chemical_formula_sum 'H22 K0.15 Na1.2 O38 Se4 U6'
_chemical_name_mineral Larisaite
_space_group_IT_number 6
_symmetry_space_group_name_Hall 'P -2'
_symmetry_space_group_name_H-M 'P 1 1 m'
_cell_angle_alpha 90
_cell_angle_beta 90
_cell_angle_gamma 90.039
_cell_formula_units_Z 1
_cell_length_a 6.981
_cell_length_b 7.646
_cell_length_c 17.249
_cell_volume 920.695
_database_code_amcsd 0007065
_exptl_crystal_density_diffrn 4.342
_cod_original_formula_sum 'Na1.2 K.15 U6 Se4 O38 H22'
_cod_database_code 9005674

loop_
_space_group_symop_operation_xyz
x,y,z
x,y,-z

loop_
_atom_site_label
_atom_site_fract_x
_atom_site_fract_y
_atom_site_fract_z
_atom_site_occupancy
_atom_site_U_iso_or_equiv
_atom_site_type_symbol
_atom_site_attached_hydrogens
Na 0.44200 0.08300 0.87800 0.60000 0.21000 Na 0
K 0.74000 -0.11000 0.50000 0.15000 0.34000 K 0
U1 0.95470 0.55860 0.00000 1.00000 0.06900 U 0
U2 0.45490 -0.55750 0.50000 1.00000 0.09000 U 0
U3 0.45720 0.56410 0.89340 1.00000 0.07300 U 0
U4 0.95720 -0.56510 0.39330 1.00000 0.08700 U 0
Se1 0.94700 0.60470 0.79980 1.00000 0.08800 Se 0
Se2 0.44850 -0.60780 0.29940 1.00000 0.07600 Se 0
O1 0.13900 0.62400 0.85900 1.00000 0.10500 O 0
O2 0.63900 -0.62200 0.35900 1.00000 0.09400 O 0
O3 0.99200 0.43700 0.74200 1.00000 0.10400 O 0
O4 0.48900 -0.43000 0.24300 1.00000 0.09900 O 0
O5 0.79700 0.53300 0.86700 1.00000 0.10100 O 0
O6 0.29600 -0.52100 0.36600 1.00000 0.10900 O 0
O7 0.64200 0.52800 0.00000 1.00000 0.11900 O 0
O8 0.14800 -0.51500 0.50000 1.00000 0.11500 O 0
O9 0.26800 0.59200 0.00000 1.00000 0.09800 O 0
O10 0.77200 -0.58600 0.50000 1.00000 0.11600 O 0
O11 0.98000 0.32200 0.00000 1.00000 0.07300 O 0
O12 0.48000 -0.32100 0.50000 1.00000 0.06800 O 0
O13 0.42200 0.32800 0.88800 1.00000 0.10000 O 0
O14 0.93000 -0.33000 0.38700 1.00000 0.06400 O 0
O15 0.92600 0.79400 0.00000 1.00000 0.10000 O 0
O16 0.41300 -0.79200 0.50000 1.00000 0.12000 O 0
O17 0.49400 0.79700 0.89300 1.00000 0.10000 O 0
O18 0.99900 -0.79900 0.38900 1.00000 0.11900 O 0
Wat1 0.79500 0.10000 0.81200 1.00000 0.26000 O 2
H1 0.79500 0.10000 0.81200 0.20000 0.26000 H 0
Wat2 0.28500 -0.10900 0.31700 1.00000 0.20000 O 2
H2 0.28500 -0.10900 0.31700 0.20000 0.20000 H 0
Wat3 0.66000 0.06400 0.00000 1.00000 0.10000 O 2
H3 0.66000 0.06400 0.00000 0.20000 0.10000 H 0
Wat4 0.17800 -0.06400 0.50000 1.00000 0.10000 O 2
H4 0.17800 -0.06400 0.50000 0.20000 0.10000 H 0
Wat5 0.16800 0.04400 0.81600 1.00000 0.28000 O 2
H5 0.16800 0.04400 0.81600 0.20000 0.28000 H 0
Wat6 0.68800 -0.04600 0.32200 1.00000 0.23000 O 2
H6 0.68800 -0.04600 0.32200 0.20000 0.23000 H 0

loop_
_cod_changelog_entry_id
_cod_changelog_entry_author
_cod_changelog_entry_date
_cod_changelog_entry_text
1
;cod-tools version 3.8.0
Id: cif_guess_AMCSD_atom_types 9574 2023-05-10 09:00:05Z saulius
;
2023-05-10T18:50:18+03:00
;Derived atom types and hydrogen counts
from atom names that follow the AMCSD naming convention
(Wat == water, O-H == hydroxyl).
;

loop_
_cod_related_entry_id
_cod_related_entry_database
_cod_related_entry_code
1 AMCSD 0007065
